data_7102462
loop_
_publ_author_name
'Oliva, Ana I'
'Sim\'on, Luis'
'Mu\~niz, Francisco M'
'Sanz, Francisca'
'Mor\'an, Joaqu\'in R'

_publ_section_title
;
 A trans-tetrahydrobenzoxanthene receptor for the resolution of racemic
 mixtures of sulfonylamino acids.
;
_journal_issue 4
_journal_name_full 'Chemical communications (Cambridge, England)'
_journal_page_first 426
_journal_page_last 427
_journal_paper_doi 10.1039/b312560b
_journal_year 2004
_chemical_formula_sum 'C90 H102 Cl2 F6 N10 O16 S2'
_chemical_formula_weight 1828.84
_chemical_name_systematic
;
?
;
_space_group_IT_number 15
_symmetry_cell_setting monoclinic
_symmetry_space_group_name_Hall '-C 2yc'
_symmetry_space_group_name_H-M 'C 1 2/c 1'
_atom_sites_solution_hydrogens geom
_atom_sites_solution_primary direct
_atom_sites_solution_secondary difmap
_audit_creation_method SHELXL
_cell_angle_alpha 90.00
_cell_angle_beta 98.523(4)
_cell_angle_gamma 90.00
_cell_formula_units_Z 8
_cell_length_a 36.856(7)
_cell_length_b 21.666(4)
_cell_length_c 24.589(5)
_cell_measurement_reflns_used 25
_cell_measurement_temperature 296(2)
_cell_measurement_theta_max 20.00
_cell_measurement_theta_min 8.00
_cell_volume 19417.6(68)
_computing_cell_refinement 'Siemens XSCANS'
_computing_data_collection 'Siemens XSCANS'
_computing_data_reduction 'Siemens XSCANS'
_computing_molecular_graphics 'Siemens SHELXTL'
_computing_publication_material 'Siemens SHELXTL'
_computing_structure_refinement 'SHELXL-93 (Sheldrick, 1993)'
_computing_structure_solution 'SHELXS-86 (Sheldrick, 1990)'
_diffrn_ambient_temperature 296(2)
_diffrn_measurement_device 'Siemens P4'
_diffrn_measurement_method '\w scans'
_diffrn_radiation_monochromator graphite
_diffrn_radiation_source 'fine-focus sealed tube'
_diffrn_radiation_type MoK\a
_diffrn_radiation_wavelength 0.71073
_diffrn_reflns_av_R_equivalents 0.1083
_diffrn_reflns_av_sigmaI/netI 0.2747
_diffrn_reflns_limit_h_max 51
_diffrn_reflns_limit_h_min -53
_diffrn_reflns_limit_k_max 31
_diffrn_reflns_limit_k_min -22
_diffrn_reflns_limit_l_max 31
_diffrn_reflns_limit_l_min -34
_diffrn_reflns_number 51431
_diffrn_reflns_theta_max 31.11
_diffrn_reflns_theta_min 3.60
_exptl_absorpt_coefficient_mu 0.187
_exptl_absorpt_correction_type none
_exptl_crystal_colour colourless
_exptl_crystal_density_diffrn 1.251
_exptl_crystal_density_method 'not measured'
_exptl_crystal_description prismatic
_exptl_crystal_F_000 7680
_exptl_crystal_size_max 0.09
_exptl_crystal_size_mid 0.07
_exptl_crystal_size_min 0.06
_refine_diff_density_max 0.922
_refine_diff_density_min -0.630
_refine_diff_density_rms 0.071
_refine_ls_extinction_method none
_refine_ls_goodness_of_fit_all 0.947
_refine_ls_goodness_of_fit_obs 1.577
_refine_ls_hydrogen_treatment constr
_refine_ls_matrix_type full
_refine_ls_number_parameters 1119
_refine_ls_number_reflns 23863
_refine_ls_number_restraints 3
_refine_ls_restrained_S_all 0.948
_refine_ls_restrained_S_obs 1.580
_refine_ls_R_factor_all 0.3309
_refine_ls_R_factor_obs 0.1045
_refine_ls_shift/esd_max -3.253
_refine_ls_shift/esd_mean 0.066
_refine_ls_structure_factor_coef Fsqd
_refine_ls_weighting_details 'w=1/[\s^2^(Fo^2^)+(0.1561P)^2^+0.0000P] where P=(Fo^2^+2Fc^2^)/3'
_refine_ls_weighting_scheme calc
_refine_ls_wR_factor_all 0.3452
_refine_ls_wR_factor_obs 0.2917
_reflns_number_observed 6587
_reflns_number_total 23863
_reflns_observed_criterion >2sigma(I)
_cod_data_source_file b312560b.txt
_cod_data_source_block defi
_cod_depositor_comments
;
The following automatic conversions were performed:
'_symmetry_cell_setting' value 'Monoclinic' changed to 'monoclinic'
according to '/home/saulius/struct/CIF-dictionaries/cif_core.dic'
dictionary named 'cif_core.dic' version 2.4.1 from 2010-06-29.

Automatic conversion script
Id: cif_fix_enum 1527 2010-12-29 10:47:43Z saulius 

The following automatic conversions were performed:

'_refine_ls_weighting_scheme' value 'calc
w=1/[\s^2^(Fo^2^)+(0.1561P)^2^+0.0000P] where P=(Fo^2^+2Fc^2^)/3' was
changed to 'calc'. New tag '_refine_ls_weighting_details' was
created. The value of the new tag was set to
'w=1/[\s^2^(Fo^2^)+(0.1561P)^2^+0.0000P] where P=(Fo^2^+2Fc^2^)/3'.

Automatic conversion script
Id: cif_fix_values 3143 2015-03-26 13:38:13Z robertas 
;
_cod_original_sg_symbol_H-M C2/c
_cod_database_code 7102462

loop_
_symmetry_equiv_pos_as_xyz
'x, y, z'
'-x, y, -z+1/2'
'x+1/2, y+1/2, z'
'-x+1/2, y+1/2, -z+1/2'
'-x, -y, -z'
'x, -y, z-1/2'
'-x+1/2, -y+1/2, -z'
'x+1/2, -y+1/2, z-1/2'

loop_
_atom_site_aniso_label
_atom_site_aniso_U_11
_atom_site_aniso_U_22
_atom_site_aniso_U_33
_atom_site_aniso_U_23
_atom_site_aniso_U_13
_atom_site_aniso_U_12
Cl1 0.1042(13) 0.0886(13) 0.0821(12) -0.0074(9) 0.0355(10) -0.0241(11)
S1 0.135(2) 0.294(4) 0.076(2) 0.036(2) -0.0063(15) -0.093(3)
O1 0.066(3) 0.066(3) 0.054(2) -0.002(2) 0.015(2) 0.001(2)
O2 0.065(3) 0.078(3) 0.047(2) 0.015(2) 0.009(2) 0.002(2)
O3 0.084(3) 0.177(6) 0.113(4) 0.091(4) -0.031(3) -0.018(4)
O4 0.086(3) 0.103(4) 0.054(3) -0.020(2) -0.002(2) 0.015(3)
O5 0.169(6) 0.229(8) 0.063(4) 0.049(4) 0.048(4) 0.023(5)
O6 0.088(3) 0.184(5) 0.080(3) 0.062(4) 0.028(3) 0.018(3)
O7 0.231(8) 0.456(15) 0.041(3) 0.032(5) 0.004(4) -0.183(9)
O8 0.066(4) 0.333(11) 0.153(6) 0.013(6) -0.027(4) -0.031(5)
N1 0.060(3) 0.071(4) 0.062(3) 0.010(3) 0.000(3) -0.005(3)
N2 0.065(4) 0.089(4) 0.055(3) 0.017(3) 0.017(3) -0.004(4)
N3 0.067(3) 0.107(4) 0.037(3) -0.004(3) 0.006(2) 0.009(3)
N4 0.064(3) 0.210(7) 0.032(3) -0.011(4) 0.007(2) -0.016(4)
N5 0.103(5) 0.179(7) 0.057(4) 0.021(4) -0.003(3) -0.065(5)
C1 0.078(4) 0.059(4) 0.024(3) -0.002(3) 0.006(3) 0.006(4)
C2 0.074(4) 0.065(4) 0.042(3) 0.012(3) 0.001(3) 0.022(4)
C3 0.075(5) 0.066(5) 0.076(5) 0.019(4) -0.011(4) 0.005(4)
C4 0.070(4) 0.063(4) 0.039(3) -0.003(3) -0.001(3) 0.012(3)
C5 0.083(5) 0.085(5) 0.055(4) 0.000(3) 0.005(4) 0.018(4)
C6 0.071(5) 0.128(6) 0.060(4) 0.008(4) 0.006(4) 0.036(4)
C7 0.069(5) 0.171(8) 0.063(5) 0.010(5) 0.004(4) 0.040(6)
C8 0.089(6) 0.121(6) 0.044(4) 0.014(4) -0.002(4) 0.046(5)
C9 0.091(5) 0.084(5) 0.039(3) 0.000(3) 0.005(3) 0.018(4)
C10 0.095(5) 0.078(5) 0.044(3) 0.011(3) -0.011(3) 0.031(4)
C11 0.085(4) 0.056(4) 0.040(3) -0.002(3) 0.003(3) 0.000(4)
C12 0.101(5) 0.073(4) 0.042(3) 0.007(3) 0.015(3) 0.018(4)
C13 0.078(5) 0.081(5) 0.039(3) -0.008(3) 0.017(3) -0.004(4)
C14 0.108(6) 0.061(4) 0.036(3) -0.001(3) 0.019(4) 0.009(4)
C15 0.093(5) 0.078(5) 0.045(4) -0.006(3) 0.025(3) -0.022(4)
C16 0.076(4) 0.079(5) 0.051(4) -0.004(3) 0.025(3) 0.006(4)
C17 0.091(5) 0.066(4) 0.040(3) -0.002(3) 0.015(3) 0.001(4)
C18 0.059(4) 0.070(5) 0.055(4) 0.006(3) 0.008(3) -0.005(4)
C19 0.066(4) 0.075(5) 0.055(4) -0.004(3) 0.009(3) 0.005(4)
C20 0.068(5) 0.065(4) 0.062(4) -0.016(3) 0.015(3) 0.006(4)
C21 0.072(4) 0.074(5) 0.072(4) -0.015(4) 0.001(4) 0.018(4)
C22 0.076(5) 0.063(4) 0.057(4) -0.006(3) 0.016(3) 0.013(4)
C23 0.073(5) 0.077(5) 0.054(4) 0.002(3) 0.018(3) 0.014(4)
C24 0.069(4) 0.071(4) 0.039(3) 0.000(3) 0.006(3) -0.003(4)
C25 0.057(4) 0.089(5) 0.047(4) 0.003(3) 0.003(3) 0.001(4)
C26 0.042(4) 0.167(8) 0.045(4) -0.025(5) 0.003(3) -0.014(5)
C27 0.053(4) 0.152(8) 0.070(5) -0.042(5) 0.000(3) -0.005(5)
C28 0.049(5) 0.348(19) 0.036(5) -0.033(9) 0.003(3) -0.022(9)
C29 0.062(6) 0.289(17) 0.096(9) -0.095(12) 0.025(5) -0.040(9)
C30 0.042(4) 0.208(10) 0.091(6) -0.071(7) 0.022(4) -0.035(5)
C31 0.065(4) 0.069(5) 0.091(5) -0.002(4) 0.028(4) 0.013(4)
C32 0.083(5) 0.086(6) 0.130(7) -0.010(5) 0.026(5) -0.017(4)
C33 0.106(6) 0.116(6) 0.092(5) -0.003(5) 0.051(5) 0.015(5)
C34 0.079(5) 0.105(6) 0.146(7) -0.001(5) 0.047(5) 0.005(5)
C35 0.075(4) 0.073(5) 0.071(4) 0.004(4) 0.005(3) 0.020(4)
C36 0.100(5) 0.072(5) 0.084(5) 0.004(4) 0.007(4) 0.032(4)
C37 0.338(17) 0.112(7) 0.068(5) -0.017(5) -0.047(7) 0.102(9)
C38 0.095(6) 0.189(10) 0.186(10) 0.127(8) 0.041(6) 0.043(7)
C39 0.155(8) 0.135(7) 0.059(5) 0.014(4) 0.011(5) 0.002(6)
C40 0.154(8) 0.132(7) 0.123(7) 0.045(6) 0.059(6) -0.002(6)
C41 0.117(6) 0.125(7) 0.057(4) -0.002(4) 0.029(4) -0.024(5)
C42 0.105(6) 0.141(7) 0.052(4) 0.027(4) 0.017(4) -0.021(5)
C43 0.088(5) 0.188(9) 0.052(5) 0.016(6) 0.014(4) -0.041(6)
C44 0.073(5) 0.186(10) 0.061(5) 0.063(6) 0.006(4) -0.017(5)
Cl2 0.122(2) 0.158(2) 0.0440(10) 0.0152(10) -0.0027(9) 0.0119(14)
S2 0.0657(10) 0.0807(13) 0.0687(11) -0.0072(9) 0.0135(9) -0.0100(10)
O9 0.064(3) 0.154(5) 0.078(3) 0.024(3) 0.006(2) 0.048(3)
O10 0.053(2) 0.082(3) 0.035(2) -0.010(2) 0.010(2) -0.010(2)
O11 0.074(3) 0.078(3) 0.034(2) -0.017(2) 0.015(2) -0.012(2)
O12 0.065(3) 0.092(3) 0.071(3) -0.022(2) 0.028(2) 0.000(2)
O13 0.060(3) 0.105(3) 0.062(3) -0.028(2) 0.000(2) 0.000(2)
O14 0.063(2) 0.084(3) 0.054(3) -0.009(2) 0.003(2) -0.001(2)
O15 0.076(3) 0.077(3) 0.099(3) 0.009(2) 0.018(2) 0.005(3)
O16 0.077(3) 0.105(4) 0.085(3) -0.020(3) -0.003(3) -0.012(3)
N6 0.077(4) 0.059(4) 0.073(4) -0.003(3) -0.006(3) 0.001(3)
N7 0.052(3) 0.076(4) 0.047(3) 0.009(3) -0.001(2) 0.010(3)
N8 0.047(3) 0.083(4) 0.052(3) -0.010(3) 0.014(2) -0.010(3)
N9 0.054(3) 0.083(4) 0.059(3) -0.009(3) -0.003(2) -0.004(3)
N10 0.056(3) 0.067(3) 0.062(3) -0.005(3) 0.011(2) -0.011(3)
C46 0.044(3) 0.086(5) 0.030(3) -0.001(3) 0.004(2) -0.002(3)
C47 0.054(3) 0.069(4) 0.040(3) -0.018(3) 0.008(3) 0.003(3)
C48 0.049(4) 0.077(5) 0.037(3) -0.008(3) 0.011(3) -0.004(3)
C49 0.061(4) 0.063(4) 0.046(4) -0.015(3) 0.015(3) -0.014(3)
C50 0.072(4) 0.070(5) 0.043(4) -0.021(3) 0.008(3) -0.006(4)
C51 0.104(5) 0.067(5) 0.051(4) 0.000(4) 0.008(3) 0.002(4)
C52 0.095(5) 0.073(5) 0.073(5) -0.013(4) 0.011(4) -0.004(4)
C53 0.093(5) 0.077(5) 0.059(4) -0.019(4) 0.012(4) -0.019(4)
C54 0.064(4) 0.072(5) 0.052(4) -0.008(3) 0.014(3) -0.021(4)
C55 0.072(4) 0.079(5) 0.056(4) -0.018(3) 0.009(3) -0.018(4)
C56 0.051(4) 0.109(6) 0.043(4) -0.017(3) 0.007(3) -0.008(4)
C57 0.069(4) 0.112(6) 0.034(3) -0.017(3) 0.006(3) -0.010(4)
C58 0.040(3) 0.098(5) 0.045(4) -0.003(3) 0.004(3) -0.009(3)
C59 0.057(4) 0.118(6) 0.042(4) -0.005(4) 0.007(3) -0.006(4)
C60 0.065(4) 0.140(7) 0.038(4) 0.001(4) -0.003(3) -0.008(5)
C61 0.047(3) 0.098(5) 0.058(4) 0.001(4) 0.004(3) 0.001(3)
C62 0.043(3) 0.091(5) 0.034(3) 0.000(3) 0.008(2) -0.003(3)
C63 0.046(4) 0.080(5) 0.057(4) 0.013(4) 0.002(3) -0.001(4)
C64 0.070(5) 0.122(7) 0.113(7) 0.040(6) 0.011(5) 0.047(5)
C65 0.116(8) 0.213(13) 0.161(11) 0.068(10) 0.020(7) 0.111(9)
C66 0.189(13) 0.164(12) 0.247(17) 0.095(12) 0.056(12) 0.138(10)
C67 0.119(8) 0.104(8) 0.216(13) 0.014(9) -0.054(8) 0.024(6)
C68 0.112(6) 0.048(5) 0.175(9) -0.015(5) -0.057(6) 0.014(5)
C69 0.056(4) 0.079(6) 0.113(6) 0.005(5) -0.020(4) 0.000(4)
C70 0.058(4) 0.065(4) 0.038(3) 0.000(3) 0.005(3) -0.003(3)
C71 0.052(4) 0.071(4) 0.047(3) 0.001(3) 0.008(3) -0.007(3)
C72 0.051(4) 0.089(5) 0.089(5) -0.023(4) 0.009(4) -0.016(4)
C73 0.053(4) 0.099(6) 0.076(5) 0.012(4) -0.007(4) -0.008(4)
C74 0.047(4) 0.127(6) 0.060(4) 0.003(4) 0.012(3) -0.005(4)
C75 0.053(4) 0.106(5) 0.051(4) -0.004(3) 0.007(3) -0.009(4)
C76 0.630(50) 0.724(58) 0.144(14) 0.198(24) 0.162(22) 0.629(52)
C77 0.335(21) 0.169(11) 0.123(10) 0.066(8) -0.052(13) 0.041(13)
C78 0.456(46) 0.535(47) 0.249(24) -0.204(29) -0.149(26) 0.258(39)
C79 0.408(27) 0.396(25) 0.199(14) 0.076(15) -0.007(15) 0.314(24)
C80 0.340(26) 0.102(10) 0.860(60) -0.248(22) -0.328(35) 0.154(15)
C81 0.131(8) 0.123(8) 0.298(16) -0.058(9) -0.069(9) 0.052(7)
C82 1.783(325) 1.037(177) 1.878(244) -1.000(195) -1.000(235) 1.212(228)
C83 0.175(14) 0.227(17) 0.441(28) -0.173(18) -0.125(16) 0.066(13)
C84 0.113(7) 0.118(8) 0.163(9) -0.071(6) -0.009(6) -0.011(6)
C85 0.194(10) 0.176(9) 0.089(7) -0.066(6) -0.002(6) 0.057(8)
C86 0.096(6) 0.104(7) 0.096(6) -0.049(5) -0.008(4) 0.021(5)
C87 0.068(4) 0.076(5) 0.079(4) -0.021(4) 0.000(3) -0.007(4)
C88 0.060(4) 0.073(5) 0.053(4) -0.003(3) -0.005(3) -0.001(3)
C89 0.065(4) 0.074(4) 0.047(4) -0.008(3) -0.003(3) 0.005(3)

loop_
_atom_site_label
_atom_site_type_symbol
_atom_site_fract_x
_atom_site_fract_y
_atom_site_fract_z
_atom_site_U_iso_or_equiv
_atom_site_thermal_displace_type
_atom_site_occupancy
_atom_site_calc_flag
_atom_site_refinement_flags
Cl1 Cl 0.20642(5) 0.15257(8) 0.55011(7) 0.0894(6) Uani 1 d .
S1 S 0.05158(7) -0.1437(2) 0.67976(9) 0.1704(15) Uani 1 d .
C45 C 0.05575(7) -0.21077(14) 0.68828(9) 0.201(6) Uiso 1 d R
F1 F 0.04120(8) -0.2393(2) 0.74171(14) 0.179(2) Uiso 1 d R
F2 F 0.08307(9) -0.2545(2) 0.69666(9) 0.200(3) Uiso 1 d R
F3 F 0.02461(10) -0.2491(2) 0.65585(10) 0.234(3) Uiso 1 d R
O1 O 0.19139(11) -0.0255(2) 0.67108(14) 0.0615(10) Uani 1 d .
O2 O 0.06871(11) 0.0474(2) 0.59915(14) 0.0631(11) Uani 1 d .
O3 O 0.00299(13) 0.0097(3) 0.6384(2) 0.129(2) Uani 1 d .
H3O H 0.0217 -0.0091 0.6508 0.194 Uiso 1 calc R
O4 O 0.01267(13) 0.1766(2) 0.6167(2) 0.0826(13) Uani 1 d .
O5 O 0.0552(2) 0.0121(4) 0.7918(2) 0.151(3) Uani 1 d .
H5O H 0.0524 0.0476 0.7804 0.226 Uiso 1 calc R
O6 O 0.07695(13) -0.0020(3) 0.7153(2) 0.116(2) Uani 1 d .
O7 O 0.0648(2) -0.1418(5) 0.6295(2) 0.244(5) Uani 1 d .
O8 O 0.0156(2) -0.1263(4) 0.6849(3) 0.188(4) Uani 1 d .
N1 N 0.15002(13) -0.0871(2) 0.7019(2) 0.0651(13) Uani 1 d .
N2 N 0.12971(15) -0.0062(3) 0.6400(2) 0.069(2) Uani 1 d .
H2N H 0.1117 -0.0127 0.6414 0.052 Uiso 1 calc R
N3 N 0.04840(13) 0.1176(3) 0.6798(2) 0.0706(14) Uani 1 d .
H3N H 0.06085 0.0840 0.6847 0.085 Uiso 1 calc R
N4 N 0.05309(14) 0.1270(3) 0.7740(2) 0.102(2) Uani 1 d .
N5 N 0.0821(2) -0.1249(3) 0.7287(2) 0.114(2) Uani 1 d .
H5N H 0.1043 -0.1375 0.7290 0.137 Uiso 1 calc R
C1 C 0.0995(2) 0.0747(3) 0.5858(2) 0.0539(15) Uani 1 d .
C2 C 0.0341(2) 0.0794(3) 0.5846(2) 0.061(2) Uani 1 d .
C3 C 0.0055(2) 0.0297(3) 0.5851(3) 0.074(2) Uani 1 d .
H3 H 0.0192 -0.0095 0.5655 0.091 Uiso 1 calc R
C4 C -0.0330(2) 0.0483(3) 0.5566(2) 0.058(2) Uani 1 d .
C5 C -0.0631(2) 0.0155(3) 0.5675(2) 0.075(2) Uani 1 d .
H5 H -0.0599 -0.0166 0.5929 0.090 Uiso 1 calc R
C6 C -0.0973(2) 0.0290(4) 0.5419(3) 0.086(2) Uani 1 d .
H6 H -0.1174 0.0069 0.5505 0.104 Uiso 1 calc R
C7 C -0.1025(2) 0.0748(5) 0.5037(3) 0.101(3) Uani 1 d .
H7 H -0.1257 0.0827 0.4847 0.122 Uiso 1 calc R
C8 C -0.0729(2) 0.1092(4) 0.4937(2) 0.086(2) Uani 1 d .
H8 H -0.0769 0.1426 0.4698 0.103 Uiso 1 calc R
C9 C -0.0374(2) 0.0958(3) 0.5178(2) 0.072(2) Uani 1 d .
C10 C -0.0056(2) 0.1341(3) 0.5040(2) 0.075(2) Uani 1 d .
H10A H -0.0074 0.1755 0.5183 0.089 Uiso 1 calc R
H10B H -0.0072 0.1370 0.4644 0.089 Uiso 1 calc R
C11 C 0.0316(2) 0.1070(3) 0.5277(2) 0.061(2) Uani 1 d .
H11 H 0.0363 0.0733 0.5031 0.073 Uiso 1 calc R
C12 C 0.0629(2) 0.1538(3) 0.5270(2) 0.072(2) Uani 1 d .
H12A H 0.0643 0.1660 0.4894 0.086 Uiso 1 calc R
H12B H 0.0581 0.1904 0.5475 0.086 Uiso 1 calc R
C13 C 0.0989(2) 0.1258(3) 0.5522(2) 0.065(2) Uani 1 d .
C14 C 0.1325(2) 0.1497(3) 0.5414(2) 0.067(2) Uani 1 d .
H14 H 0.1329 0.1846 0.5195 0.081 Uiso 1 calc R
C15 C 0.1649(2) 0.1219(3) 0.5631(2) 0.070(2) Uani 1 d .
C16 C 0.1661(2) 0.0697(3) 0.5955(2) 0.067(2) Uani 1 d .
H16 H 0.1882 0.0509 0.6091 0.080 Uiso 1 calc R
C17 C 0.1328(2) 0.0460(3) 0.6074(2) 0.065(2) Uani 1 d .
C18 C 0.1554(2) -0.0402(3) 0.6715(2) 0.061(2) Uani 1 d .
C19 C 0.2105(2) -0.0685(3) 0.7086(2) 0.065(2) Uani 1 d .
C20 C 0.2477(2) -0.0724(3) 0.7246(2) 0.065(2) Uani 1 d .
C21 C 0.2572(2) -0.1211(3) 0.7620(3) 0.074(2) Uani 1 d .
H21 H 0.2820 -0.1271 0.7748 0.089 Uiso 1 calc R
C22 C 0.2326(2) -0.1607(3) 0.7810(2) 0.065(2) Uani 1 d .
C23 C 0.1953(2) -0.1522(3) 0.7637(2) 0.067(2) Uani 1 d .
H23 H 0.1781 -0.1777 0.7765 0.080 Uiso 1 calc R
C24 C 0.1841(2) -0.1053(3) 0.7271(2) 0.060(2) Uani 1 d .
C25 C 0.0304(2) 0.1292(3) 0.6283(2) 0.064(2) Uani 1 d .
C26 C 0.0481(2) 0.1565(5) 0.7253(3) 0.085(2) Uani 1 d .
C27 C 0.0449(2) 0.2196(5) 0.7221(3) 0.092(2) Uani 1 d .
H27 H 0.0414 0.2394 0.6882 0.111 Uiso 1 calc R
C28 C 0.0555(2) 0.1652(8) 0.8200(4) 0.145(6) Uani 1 d .
H28 H 0.0599 0.1462 0.8542 0.174 Uiso 1 calc R
C29 C 0.0521(3) 0.2249(8) 0.8194(6) 0.148(6) Uani 1 d .
H29 H 0.0530 0.2475 0.8517 0.177 Uiso 1 calc R
C30 C 0.0471(2) 0.2527(5) 0.7695(4) 0.113(3) Uani 1 d .
H30 H 0.0450 0.2955 0.7675 0.135 Uiso 1 calc R
C31 C 0.2758(2) -0.0297(3) 0.7028(3) 0.073(2) Uani 1 d .
C32 C 0.2666(2) 0.0367(3) 0.7146(3) 0.099(2) Uani 1 d .
H32A H 0.2677 0.0423 0.7535 0.148 Uiso 1 calc R
H32B H 0.2424 0.0462 0.6964 0.148 Uiso 1 calc R
H32C H 0.2840 0.0637 0.7013 0.148 Uiso 1 calc R
C33 C 0.2732(2) -0.0399(4) 0.6418(3) 0.101(2) Uani 1 d .
H33A H 0.2490 -0.0294 0.6242 0.152 Uiso 1 calc R
H33B H 0.2781 -0.0825 0.6349 0.152 Uiso 1 calc R
H33C H 0.2908 -0.0144 0.6275 0.152 Uiso 1 calc R
C34 C 0.3145(2) -0.0419(4) 0.7299(4) 0.107(3) Uani 1 d .
H34A H 0.3155 -0.0404 0.7692 0.160 Uiso 1 calc R
H34B H 0.3306 -0.0110 0.7187 0.160 Uiso 1 calc R
H34C H 0.3221 -0.0819 0.7193 0.160 Uiso 1 calc R
C35 C 0.2479(2) -0.2122(3) 0.8230(3) 0.074(2) Uani 1 d .
C36 C 0.2741(2) -0.2522(3) 0.7980(3) 0.086(2) Uani 1 d .
H36A H 0.2610 -0.2752 0.7680 0.129 Uiso 1 calc R
H36B H 0.2859 -0.2802 0.8253 0.129 Uiso 1 calc R
H36C H 0.2923 -0.2268 0.7848 0.129 Uiso 1 calc R
C37 C 0.2668(4) -0.1828(4) 0.8750(3) 0.180(6) Uani 1 d .
H37A H 0.2501 -0.1554 0.8894 0.271 Uiso 1 calc R
H37B H 0.2877 -0.1598 0.8671 0.271 Uiso 1 calc R
H37C H 0.2747 -0.2143 0.9016 0.271 Uiso 1 calc R
C38 C 0.2168(2) -0.2538(5) 0.8360(4) 0.154(5) Uani 1 d .
H38A H 0.2034 -0.2332 0.8614 0.232 Uiso 1 calc R
H38B H 0.2268 -0.2917 0.8521 0.232 Uiso 1 calc R
H38C H 0.2005 -0.2628 0.8027 0.232 Uiso 1 calc R
C39 C 0.1381(3) -0.1577(4) 0.8970(3) 0.117(3) Uani 1 d .
H39A H 0.1387 -0.1971 0.9150 0.176 Uiso 1 calc R
H39B H 0.1362 -0.1255 0.9232 0.176 Uiso 1 calc R
H39C H 0.1603 -0.1523 0.8813 0.176 Uiso 1 calc R
C40 C 0.0713(3) -0.1677(4) 0.8766(4) 0.132(3) Uani 1 d .
H40A H 0.0739 -0.2064 0.8958 0.198 Uiso 1 calc R
H40B H 0.0506 -0.1696 0.8479 0.198 Uiso 1 calc R
H40C H 0.0677 -0.1353 0.9018 0.198 Uiso 1 calc R
C41 C 0.1054(2) -0.1549(4) 0.8518(3) 0.098(2) Uani 1 d .
H41 H 0.1081 -0.1869 0.8245 0.117 Uiso 1 calc R
C42 C 0.1039(2) -0.0935(4) 0.8247(3) 0.099(2) Uani 1 d .
H42A H 0.1274(2) -0.0858(4) 0.8126(3) 0.119 Uiso 1 calc R
H42B H 0.1007(2) -0.0623(4) 0.8518(3) 0.119 Uiso 1 calc R
C43 C 0.0731(2) -0.0853(5) 0.7744(3) 0.109(3) Uani 1 d .
H43 H 0.0501(2) -0.1004(5) 0.7851(3) 0.131 Uiso 1 calc R
C44 C 0.0675(2) -0.0208(5) 0.7564(4) 0.107(3) Uani 1 d .
Cl2 Cl 0.11059(6) 0.30699(11) 0.60889(7) 0.1097(7) Uani 1 d .
S2 S 0.10807(4) 0.29981(7) 0.98149(6) 0.0713(5) Uani 1 d .
C90 C 0.08372(5) 0.31966(7) 1.03843(8) 0.109(3) Uiso 1 d R
F4 F 0.10866(4) 0.32651(8) 1.08579(12) 0.134(2) Uiso 1 d R
F5 F 0.06606(6) 0.37088(11) 1.03004(7) 0.127(2) Uiso 1 d R
F6 F 0.06137(6) 0.27446(8) 1.04519(8) 0.141(2) Uiso 1 d R
O9 O 0.10187(12) 0.4148(3) 0.7830(2) 0.099(2) Uani 1 d .
O10 O 0.15146(9) 0.2090(2) 0.83205(13) 0.0566(10) Uani 1 d .
O11 O 0.17942(10) 0.1726(2) 0.94040(13) 0.0613(10) Uani 1 d .
H11' H 0.16208 0.1856 0.95443 0.092 Uiso 1 calc R
O12 O 0.23135(11) 0.1326(2) 0.8141(2) 0.0745(12) Uani 1 d .
O13 O 0.22969(11) 0.3236(2) 0.9834(2) 0.0765(12) Uani 1 d .
H13 H 0.24068 0.3050 0.9618 0.115 Uiso 1 calc R
O14 O 0.18147(10) 0.3068(2) 0.9185(2) 0.0676(11) Uani 1 d .
O15 O 0.12865(12) 0.2454(2) 0.9992(2) 0.0837(13) Uani 1 d .
O16 O 0.08066(12) 0.2984(2) 0.9352(2) 0.0908(14) Uani 1 d .
N6 N 0.11910(14) 0.4106(2) 0.8738(2) 0.0712(14) Uani 1 d .
N7 N 0.13096(13) 0.3255(3) 0.8200(2) 0.0594(13) Uani 1 d .
H7N H 0.1452 0.3077 0.8481 0.035 Uiso 1 calc R
N8 N 0.22605(13) 0.2181(3) 0.8643(2) 0.0598(13) Uani 1 d .
H8N H 0.2084 0.2382 0.8816 0.031 Uiso 1 calc R
N9 N 0.26931(13) 0.2833(2) 0.9097(2) 0.0667(13) Uani 1 d .
N10 N 0.13361(12) 0.3598(2) 0.9786(2) 0.0614(13) Uani 1 d .
H10N H 0.1307 0.3766 0.9361 0.104 Uiso 1 calc R
C46 C 0.14265(14) 0.2295(3) 0.7781(2) 0.0534(15) Uani 1 d .
C47 C 0.17171(15) 0.1529(3) 0.8403(2) 0.0540(14) Uani 1 d .
C48 C 0.1665(2) 0.1293(3) 0.8984(2) 0.0540(15) Uani 1 d .
H48 H 0.1405 0.1328 0.8973 0.043 Uiso 1 calc R
C49 C 0.1852(2) 0.0684(3) 0.9111(2) 0.0557(15) Uani 1 d .
C50 C 0.1996(2) 0.0519(3) 0.9645(2) 0.062(2) Uani 1 d .
H50 H 0.1984 0.0801 0.9927 0.074 Uiso 1 calc R
C51 C 0.2151(2) -0.0030(3) 0.9768(3) 0.074(2) Uani 1 d .
H51 H 0.2243 -0.0123 1.0132 0.089 Uiso 1 calc R
C52 C 0.2178(2) -0.0461(3) 0.9365(3) 0.080(2) Uani 1 d .
H52 H 0.2283 -0.0845 0.9453 0.096 Uiso 1 calc R
C53 C 0.2045(2) -0.0308(3) 0.8827(3) 0.077(2) Uani 1 d .
H53 H 0.2068 -0.0590 0.8550 0.092 Uiso 1 calc R
C54 C 0.1875(2) 0.0262(3) 0.8690(2) 0.062(2) Uani 1 d .
C55 C 0.1745(2) 0.0407(3) 0.8092(2) 0.069(2) Uani 1 d .
H55A H 0.1574 0.0087 0.7941 0.083 Uiso 1 calc R
H55B H 0.1953 0.0393 0.7894 0.083 Uiso 1 calc R
C56 C 0.1556(2) 0.1035(3) 0.7992(2) 0.067(2) Uani 1 d .
H56 H 0.1341 0.1004 0.8046 0.042 Uiso 1 calc R
C57 C 0.1551(2) 0.1256(3) 0.7406(2) 0.072(2) Uani 1 d .
H57A H 0.1795(2) 0.1212(3) 0.7307(2) 0.087 Uiso 1 calc R
H57B H 0.1385(2) 0.0998(3) 0.7161(2) 0.087 Uiso 1 calc R
C58 C 0.14318(14) 0.1918(3) 0.7331(2) 0.061(2) Uani 1 d .
C59 C 0.1325(2) 0.2146(4) 0.6805(2) 0.072(2) Uani 1 d .
H59 H 0.1319(2) 0.1893(4) 0.6498(2) 0.086 Uiso 1 calc R
C60 C 0.1230(2) 0.2754(5) 0.6751(2) 0.082(2) Uani 1 d .
C61 C 0.12222(15) 0.3145(3) 0.7195(2) 0.068(2) Uani 1 d .
H61 H 0.11561(15) 0.3557(3) 0.7141(2) 0.082 Uiso 1 calc R
C62 C 0.13146(14) 0.2912(3) 0.7721(2) 0.056(2) Uani 1 d .
C63 C 0.1178(2) 0.3822(3) 0.8277(3) 0.062(2) Uani 1 d .
C64 C 0.0914(2) 0.4709(4) 0.8052(4) 0.102(3) Uani 1 d .
C65 C 0.0763(3) 0.5228(7) 0.7781(5) 0.163(5) Uani 1 d .
C66 C 0.0706(4) 0.5694(7) 0.8150(8) 0.198(7) Uani 1 d .
H66 H 0.0592 0.6049 0.7996 0.237 Uiso 1 calc R
C67 C 0.0798(3) 0.5695(5) 0.8714(6) 0.155(5) Uani 1 d D
C68 C 0.0966(2) 0.5163(3) 0.8952(4) 0.119(3) Uani 1 d .
H68 H 0.1039 0.5138 0.9330 0.143 Uiso 1 calc R
C69 C 0.1021(2) 0.4683(4) 0.8617(4) 0.086(2) Uani 1 d .
C70 C 0.2127(2) 0.1661(3) 0.8378(2) 0.0538(14) Uani 1 d .
C71 C 0.2618(2) 0.2411(3) 0.8699(2) 0.0569(15) Uani 1 d .
C72 C 0.3027(2) 0.3092(3) 0.9166(3) 0.077(2) Uani 1 d .
H72 H 0.3078 0.3397 0.9433 0.092 Uiso 1 calc R
C73 C 0.3292(2) 0.2937(3) 0.8870(3) 0.078(2) Uani 1 d .
H73 H 0.3521 0.3124 0.8939 0.093 Uiso 1 calc R
C74 C 0.3220(2) 0.2502(3) 0.8469(3) 0.078(2) Uani 1 d .
H74 H 0.3397 0.2394 0.8254 0.093 Uiso 1 calc R
C75 C 0.2878(2) 0.2222(3) 0.8384(2) 0.070(2) Uani 1 d .
H75 H 0.2825 0.1915 0.8121 0.084 Uiso 1 calc R
C76 C 0.0646(10) 0.5248(17) 0.7186(8) 0.489(33) Uani 1 d .
C77 C 0.0915(5) 0.5068(6) 0.6868(5) 0.218(7) Uani 1 d .
H77A H 0.1032 0.4696 0.7017 0.326 Uiso 1 calc R
H77B H 0.1095 0.5390 0.6875 0.326 Uiso 1 calc R
H77C H 0.0802 0.4997 0.6496 0.326 Uiso 1 calc R
C78 C 0.0351(9) 0.4575(15) 0.6967(9) 0.433(29) Uani 1 d .
H78A H 0.0132 0.4596 0.7136 0.650 Uiso 1 calc R
H78B H 0.0482 0.4202 0.7079 0.650 Uiso 1 calc R
H78C H 0.0286 0.4579 0.6575 0.650 Uiso 1 calc R
C79 C 0.0385(5) 0.5732(9) 0.6958(6) 0.340(14) Uani 1 d .
H79A H 0.0363 0.6034 0.7237 0.509 Uiso 1 calc R
H79B H 0.0149 0.5550 0.6838 0.509 Uiso 1 calc R
H79C H 0.0473 0.5927 0.6653 0.509 Uiso 1 calc R
C80 C 0.0718(7) 0.6212(7) 0.9188(11) 0.476(27) Uani 1 d D
C81 C 0.0402(3) 0.6617(5) 0.8849(6) 0.194(6) Uani 1 d .
H81A H 0.0192 0.6361 0.8734 0.291 Uiso 1 calc R
H81B H 0.0488 0.6788 0.8532 0.291 Uiso 1 calc R
H81C H 0.0335 0.6945 0.9077 0.291 Uiso 1 calc R
C82 C 0.0477(14) 0.5874(17) 0.9593(26) 1.694(214) Uani 1 d D
H82A H 0.0243 0.6075 0.9571 2.542 Uiso 1 calc R
H82B H 0.0602 0.5895 0.9964 2.542 Uiso 1 calc R
H82C H 0.0441 0.5449 0.9487 2.542 Uiso 1 calc R
C83 C 0.1045(5) 0.6562(9) 0.9286(10) 0.298(12) Uani 1 d D
H83A H 0.1156 0.6577 0.8957 0.447 Uiso 1 calc R
H83B H 0.1211 0.6372 0.9575 0.447 Uiso 1 calc R
H83C H 0.0989 0.6973 0.9393 0.447 Uiso 1 calc R
C84 C 0.1749(2) 0.5306(4) 1.0491(4) 0.134(3) Uani 1 d .
H84A H 0.1632 0.5525 1.0758 0.201 Uiso 1 calc R
H84B H 0.1653 0.5450 1.0129 0.201 Uiso 1 calc R
H84C H 0.2008 0.5378 1.0561 0.201 Uiso 1 calc R
C85 C 0.1823(3) 0.4404(5) 1.1101(4) 0.155(4) Uani 1 d .
H85A H 0.1870 0.4753 1.1341 0.233 Uiso 1 calc R
H85B H 0.2046 0.4180 1.1091 0.233 Uiso 1 calc R
H85C H 0.1646 0.4139 1.1234 0.233 Uiso 1 calc R
C86 C 0.1674(2) 0.4623(4) 1.0531(3) 0.101(3) Uani 1 d .
H86 H 0.1408 0.4553 1.0463 0.121 Uiso 1 calc R
C87 C 0.1855(2) 0.4271(3) 1.0101(3) 0.075(2) Uani 1 d .
H87A H 0.2118 0.4272 1.0213 0.090 Uiso 1 calc R
H87B H 0.1804 0.4487 0.9753 0.090 Uiso 1 calc R
C88 C 0.1724(2) 0.3597(3) 1.0015(2) 0.063(2) Uani 1 d .
H88 H 0.1754 0.3389 1.0373 0.076 Uiso 1 calc R
C89 C 0.1954(2) 0.3258(3) 0.9642(2) 0.063(2) Uani 1 d .

loop_
_atom_type_symbol
_atom_type_description
_atom_type_scat_dispersion_real
_atom_type_scat_dispersion_imag
_atom_type_scat_source
C C 0.0033 0.0016 'International Tables Vol C Tables 4.2.6.8 and 6.1.1.4'
H H 0.0000 0.0000 'International Tables Vol C Tables 4.2.6.8 and 6.1.1.4'
N N 0.0061 0.0033 'International Tables Vol C Tables 4.2.6.8 and 6.1.1.4'
O O 0.0106 0.0060 'International Tables Vol C Tables 4.2.6.8 and 6.1.1.4'
F F 0.0171 0.0103 'International Tables Vol C Tables 4.2.6.8 and 6.1.1.4'
S S 0.1246 0.1234 'International Tables Vol C Tables 4.2.6.8 and 6.1.1.4'
Cl Cl 0.1484 0.1585 'International Tables Vol C Tables 4.2.6.8 and 6.1.1.4'

loop_
_geom_angle_atom_site_label_1
_geom_angle_atom_site_label_2
_geom_angle_atom_site_label_3
_geom_angle
O7 S1 O8 122.1(5)
O7 S1 C45 96.4(5)
O8 S1 C45 109.5(4)
O7 S1 N5 111.4(4)
O8 S1 N5 116.1(5)
C45 S1 N5 95.7(3)
F2 C45 S1 139.5
F2 C45 F3 100.3
S1 C45 F3 113.8
F2 C45 F1 86.5
S1 C45 F1 116.9
F3 C45 F1 84.4
C18 O1 C19 103.4(5)
C1 O2 C2 117.9(4)
C18 N1 C24 106.2(5)
C18 N2 C17 131.2(5)
C25 N3 C26 124.7(6)
C26 N4 C28 115.1(9)
C43 N5 S1 120.8(6)
O2 C1 C13 123.6(6)
O2 C1 C17 115.4(5)
C13 C1 C17 120.9(6)
O2 C2 C3 104.3(5)
O2 C2 C11 110.3(5)
C3 C2 C11 110.1(5)
O2 C2 C25 109.1(5)
C3 C2 C25 111.2(5)
C11 C2 C25 111.6(5)
O3 C3 C2 111.9(5)
O3 C3 C4 108.8(6)
C2 C3 C4 114.0(5)
C5 C4 C9 120.0(6)
C5 C4 C3 119.4(5)
C9 C4 C3 120.5(6)
C6 C5 C4 121.2(7)
C5 C6 C7 120.3(8)
C6 C7 C8 119.2(7)
C7 C8 C9 122.3(7)
C8 C9 C4 116.9(7)
C8 C9 C10 120.3(6)
C4 C9 C10 122.8(6)
C9 C10 C11 112.7(5)
C2 C11 C10 115.6(5)
C2 C11 C12 109.2(5)
C10 C11 C12 112.1(5)
C13 C12 C11 110.3(5)
C1 C13 C14 118.2(6)
C1 C13 C12 120.3(6)
C14 C13 C12 121.5(6)
C15 C14 C13 120.4(6)
C14 C15 C16 122.3(6)
C14 C15 Cl1 119.9(5)
C16 C15 Cl1 117.8(6)
C15 C16 C17 118.0(6)
C16 C17 N2 124.4(6)
C16 C17 C1 120.1(6)
N2 C17 C1 115.5(6)
N1 C18 N2 127.3(6)
N1 C18 O1 114.8(5)
N2 C18 O1 117.9(5)
C20 C19 C24 126.2(6)
C20 C19 O1 127.2(6)
C24 C19 O1 106.6(5)
C19 C20 C21 112.0(6)
C19 C20 C31 123.9(6)
C21 C20 C31 124.0(6)
C22 C21 C20 124.9(6)
C21 C22 C23 119.0(6)
C21 C22 C35 118.3(6)
C23 C22 C35 122.7(6)
C24 C23 C22 118.9(6)
N1 C24 C23 132.1(6)
N1 C24 C19 109.0(5)
C23 C24 C19 118.9(6)
O4 C25 N3 122.8(6)
O4 C25 C2 121.4(5)
N3 C25 C2 115.8(6)
N4 C26 C27 121.5(7)
N4 C26 N3 114.1(8)
C27 C26 N3 124.4(7)
C30 C27 C26 118.9(9)
C29 C28 N4 126.0(12)
C28 C29 C30 116.8(11)
C29 C30 C27 121.6(11)
C33 C31 C34 109.4(6)
C33 C31 C32 110.3(6)
C34 C31 C32 107.8(6)
C33 C31 C20 108.1(6)
C34 C31 C20 112.4(6)
C32 C31 C20 108.8(5)
C36 C35 C37 110.3(7)
C36 C35 C38 107.2(6)
C37 C35 C38 109.9(8)
C36 C35 C22 109.5(5)
C37 C35 C22 109.5(6)
C38 C35 C22 110.5(5)
C42 C41 C40 111.7(7)
C42 C41 C39 109.6(7)
C40 C41 C39 108.6(6)
C41 C42 C43 115.5(7)
C44 C43 N5 110.9(7)
C44 C43 C42 113.4(7)
N5 C43 C42 108.4(7)
O6 C44 O5 125.0(10)
O6 C44 C43 122.4(10)
O5 C44 C43 112.2(7)
O16 S2 O15 120.8(3)
O16 S2 N10 109.7(3)
O15 S2 N10 113.0(3)
O16 S2 C90 104.5(2)
O15 S2 C90 105.0(2)
N10 S2 C90 101.6(2)
F5 C90 F6 110.7
F5 C90 F4 107.5
F6 C90 F4 109.1
F5 C90 S2 112.0
F6 C90 S2 108.2
F4 C90 S2 109.3
C63 O9 C64 104.2(6)
C46 O10 C47 116.8(4)
C63 N6 C69 106.3(6)
C63 N7 C62 131.0(6)
C70 N8 C71 127.7(5)
C71 N9 C72 117.7(5)
C88 N10 S2 121.9(4)
C58 C46 O10 123.3(6)
C58 C46 C62 121.4(5)
O10 C46 C62 115.3(5)
O10 C47 C56 111.0(5)
O10 C47 C70 109.3(5)
C56 C47 C70 112.8(5)
O10 C47 C48 106.1(4)
C56 C47 C48 106.7(5)
C70 C47 C48 110.6(4)
O11 C48 C49 109.4(4)
O11 C48 C47 112.1(5)
C49 C48 C47 111.4(4)
C50 C49 C54 118.5(6)
C50 C49 C48 121.6(5)
C54 C49 C48 119.9(5)
C51 C50 C49 122.3(5)
C50 C51 C52 121.0(6)
C51 C52 C53 118.3(7)
C52 C53 C54 121.6(6)
C49 C54 C53 118.2(6)
C49 C54 C55 122.8(6)
C53 C54 C55 119.0(6)
C54 C55 C56 114.5(5)
C57 C56 C47 110.8(6)
C57 C56 C55 112.1(5)
C47 C56 C55 113.1(5)
C58 C57 C56 112.4(5)
C46 C58 C59 120.2(7)
C46 C58 C57 120.3(5)
C59 C58 C57 119.5(6)
C60 C59 C58 117.9(6)
C59 C60 C61 123.2(6)
C59 C60 Cl2 119.6(6)
C61 C60 Cl2 117.2(7)
C62 C61 C60 118.8(7)
C61 C62 N7 124.2(6)
C61 C62 C46 118.3(5)
N7 C62 C46 117.5(5)
N6 C63 N7 126.5(6)
N6 C63 O9 114.8(7)
N7 C63 O9 118.7(6)
C65 C64 C69 123.4(10)
C65 C64 O9 129.0(10)
C69 C64 O9 107.4(6)
C64 C65 C66 111.3(11)
C64 C65 C76 122.9(16)
C66 C65 C76 125.5(14)
C67 C66 C65 128.2(10)
C66 C67 C68 116.6(11)
C66 C67 C80 131.2(13)
C68 C67 C80 112.0(12)
C69 C68 C67 118.4(9)
C68 C69 C64 121.9(8)
C68 C69 N6 130.7(7)
C64 C69 N6 107.4(7)
O12 C70 N8 122.7(5)
O12 C70 C47 122.5(5)
N8 C70 C47 114.8(5)
N9 C71 C75 121.9(5)
N9 C71 N8 113.8(5)
C75 C71 N8 124.2(6)
N9 C72 C73 123.6(6)
C72 C73 C74 119.0(6)
C73 C74 C75 119.2(6)
C71 C75 C74 118.5(6)
C77 C76 C65 114.9(19)
C77 C76 C79 117.3(15)
C65 C76 C79 118.5(17)
C77 C76 C78 93.1(21)
C65 C76 C78 109.9(24)
C79 C76 C78 97.4(25)
C83 C80 C81 109.5(14)
C83 C80 C82 132.4(30)
C81 C80 C82 98.3(31)
C83 C80 C67 104.2(18)
C81 C80 C67 101.3(13)
C82 C80 C67 107.2(22)
C85 C86 C84 109.0(7)
C85 C86 C87 110.4(6)
C84 C86 C87 109.8(7)
C86 C87 C88 113.9(6)
N10 C88 C89 111.7(5)
N10 C88 C87 108.7(5)
C89 C88 C87 110.2(5)
O14 C89 O13 125.3(5)
O14 C89 C88 120.8(5)
O13 C89 C88 113.7(5)

loop_
_geom_bond_atom_site_label_1
_geom_bond_atom_site_label_2
_geom_bond_distance
Cl1 C15 1.741(6)
S1 O7 1.395(7)
S1 O8 1.400(7)
S1 C45 1.472(3)
S1 N5 1.575(6)
C45 F2 1.376(3)
C45 F3 1.540(3)
C45 F1 1.614(3)
O1 C18 1.366(7)
O1 C19 1.423(7)
O2 C1 1.360(7)
O2 C2 1.451(6)
O3 C3 1.397(8)
O4 C25 1.226(7)
O5 C44 1.260(11)
O6 C44 1.189(8)
N1 C18 1.293(7)
N1 C24 1.375(7)
N2 C18 1.350(8)
N2 C17 1.400(8)
N3 C25 1.363(7)
N3 C26 1.401(9)
N4 C26 1.345(9)
N4 C28 1.395(12)
N5 C43 1.490(10)
C1 C13 1.380(8)
C1 C17 1.410(8)
C2 C3 1.506(9)
C2 C11 1.513(7)
C2 C25 1.545(8)
C3 C4 1.542(8)
C4 C5 1.377(8)
C4 C9 1.397(8)
C5 C6 1.355(9)
C6 C7 1.359(10)
C7 C8 1.372(10)
C8 C9 1.386(9)
C9 C10 1.515(9)
C10 C11 1.523(8)
C11 C12 1.538(8)
C12 C13 1.504(8)
C13 C14 1.406(8)
C14 C15 1.372(9)
C15 C16 1.380(8)
C16 C17 1.397(8)
C19 C20 1.370(8)
C19 C24 1.385(8)
C20 C21 1.410(9)
C20 C31 1.544(9)
C21 C22 1.380(9)
C22 C23 1.391(8)
C22 C35 1.567(8)
C23 C24 1.377(8)
C26 C27 1.375(11)
C27 C30 1.359(10)
C28 C29 1.30(2)
C29 C30 1.36(2)
C31 C33 1.504(9)
C31 C34 1.506(9)
C31 C32 1.515(9)
C35 C36 1.496(8)
C35 C37 1.505(10)
C35 C38 1.529(10)
C39 C41 1.515(10)
C40 C41 1.500(10)
C41 C42 1.487(10)
C42 C43 1.561(10)
C43 C44 1.472(12)
Cl2 C60 1.762(7)
S2 O16 1.405(4)
S2 O15 1.434(4)
S2 N10 1.612(5)
S2 C90 1.823(2)
C90 F5 1.288(2)
C90 F6 1.306(2)
C90 F4 1.380(2)
O9 C63 1.362(7)
O9 C64 1.411(10)
O10 C46 1.392(6)
O10 C47 1.426(6)
O11 C48 1.424(6)
O12 C70 1.206(6)
O13 C89 1.281(7)
O14 C89 1.234(6)
N6 C63 1.283(7)
N6 C69 1.411(8)
N7 C63 1.346(8)
N7 C62 1.394(7)
N8 C70 1.358(7)
N8 C71 1.398(7)
N9 C71 1.336(7)
N9 C72 1.341(7)
N10 C88 1.456(7)
C46 C58 1.376(8)
C46 C62 1.400(8)
C47 C56 1.531(8)
C47 C70 1.548(8)
C47 C48 1.555(7)
C48 C49 1.502(8)
C49 C50 1.386(7)
C49 C54 1.394(8)
C50 C51 1.336(8)
C51 C52 1.374(8)
C52 C53 1.381(9)
C53 C54 1.402(8)
C54 C55 1.509(8)
C55 C56 1.532(9)
C56 C57 1.515(8)
C57 C58 1.504(9)
C58 C59 1.386(8)
C59 C60 1.363(9)
C60 C61 1.387(9)
C61 C62 1.384(8)
C64 C65 1.382(12)
C64 C69 1.387(10)
C65 C66 1.39(2)
C65 C76 1.46(2)
C66 C67 1.38(2)
C67 C68 1.394(12)
C67 C80 1.67(2)
C68 C69 1.360(10)
C71 C75 1.379(8)
C72 C73 1.343(8)
C73 C74 1.363(9)
C74 C75 1.384(8)
C76 C77 1.41(2)
C76 C79 1.48(2)
C76 C78 1.85(6)
C80 C83 1.41(2)
C80 C81 1.59(2)
C80 C82 1.61(3)
C84 C86 1.512(11)
C85 C86 1.503(11)
C86 C87 1.536(9)
C87 C88 1.542(8)
C88 C89 1.528(8)
